data_4509713
loop_
_publ_author_name
'Ling, Irene'
'Alias, Yatimah'
'Sobolev, Alexandre N.'
'Raston, Colin L.'

_publ_section_title
;
 Constructing Multicomponent Materials Containing Cavitands, and
 Phosphonium and Imidazolium Cations
;
_journal_issue 10
_journal_name_full 'Crystal Growth &amp; Design'
_journal_page_first 4497
_journal_paper_doi 10.1021/cg900710c
_journal_volume 9
_journal_year 2009
_chemical_formula_moiety
;
C28 H20 O16 S4, 3(C28 H21 O16 S4), 8(C25 H22 P), 2(C16 H20 N4),
0.67(Gd), Cl, 74(H2 O)
;
_chemical_formula_sum 'C344 H439 Cl Gd0.67 N8 O138 P8 S16'
_chemical_formula_weight 7795.56
_chemical_name_systematic
; 
 ? 
;
_space_group_IT_number 11
_symmetry_cell_setting monoclinic
_symmetry_Int_Tables_number 11
_symmetry_space_group_name_Hall '-P 2yb'
_symmetry_space_group_name_H-M 'P 1 21/m 1'
_atom_sites_solution_hydrogens geom
_atom_sites_solution_primary direct
_atom_sites_solution_secondary difmap
_audit_creation_method SHELXL-97
_cell_angle_alpha 90.0
_cell_angle_beta 97.073(1)
_cell_angle_gamma 90.0
_cell_formula_units_Z 1
_cell_length_a 14.8754(2)
_cell_length_b 42.7788(9)
_cell_length_c 17.7690(2)
_cell_measurement_reflns_used 9935
_cell_measurement_temperature 100(2)
_cell_measurement_theta_max 67.0
_cell_measurement_theta_min 2.51
_cell_volume 11221.3(3)
_computing_cell_refinement
;
CrysAlis RED, Oxford Diffraction Ltd.,
Version 1.171.32.29 (release 10-06-2008 CrysAlis171 .NET)
(compiled Jun 10 2008,16:49:55)
;
_computing_data_collection
;
CrysAlis RED, Oxford Diffraction Ltd.,
Version 1.171.32.29 (release 10-06-2008 CrysAlis171 .NET)
(compiled Jun 10 2008,16:49:55)
;
_computing_data_reduction
;
CrysAlis RED, Oxford Diffraction Ltd.,
Version 1.171.32.29 (release 10-06-2008 CrysAlis171 .NET)
(compiled Jun 10 2008,16:49:55)
;
_computing_molecular_graphics 'X-Seed 2.0 (Barbour, 2001)'
_computing_publication_material 'SHELXL-97 (Sheldrick, 2008)'
_computing_structure_refinement 'SHELXL-97 (Sheldrick, 2008)'
_computing_structure_solution 'SHELXS-97 (Sheldrick, 2008)'
_diffrn_ambient_temperature 100(2)
_diffrn_detector_area_resol_mean 10.4738
_diffrn_measured_fraction_theta_full 0.997
_diffrn_measured_fraction_theta_max 0.982
_diffrn_measurement_device_type 'Oxford Diffraction Gemini-R Ultra, Ruby CCD'
_diffrn_measurement_method '\w scans'
_diffrn_radiation_monochromator graphite
_diffrn_radiation_source 'Enhance (Cu) X-ray Source'
_diffrn_radiation_type CuK\a
_diffrn_radiation_wavelength 1.54178
_diffrn_reflns_av_R_equivalents 0.1245
_diffrn_reflns_av_sigmaI/netI 0.0946
_diffrn_reflns_limit_h_max 16
_diffrn_reflns_limit_h_min -17
_diffrn_reflns_limit_k_max 50
_diffrn_reflns_limit_k_min -51
_diffrn_reflns_limit_l_max 21
_diffrn_reflns_limit_l_min -21
_diffrn_reflns_number 101425
_diffrn_reflns_theta_full 65.00
_diffrn_reflns_theta_max 67.32
_diffrn_reflns_theta_min 2.51
_exptl_absorpt_coefficient_mu 2.332
_exptl_absorpt_correction_T_max 1.0000
_exptl_absorpt_correction_T_min 0.4370
_exptl_absorpt_correction_type multi-scan
_exptl_absorpt_process_details
;
CrysAlis RED, Oxford Diffraction Ltd.,
Version 1.171.32.29 (release 10-06-2008 CrysAlis171 .NET)
(compiled Jun 10 2008,16:49:55)
Empirical absorption correction using spherical harmonics,
 implemented in SCALE3 ABSPACK scaling algorithm.
;
_exptl_crystal_colour colorless
_exptl_crystal_density_diffrn 1.154
_exptl_crystal_density_meas ?
_exptl_crystal_description needle
_exptl_crystal_F_000 4099
_exptl_crystal_size_max 0.32
_exptl_crystal_size_mid 0.14
_exptl_crystal_size_min 0.07
_refine_diff_density_max 1.766
_refine_diff_density_min -0.650
_refine_diff_density_rms 0.143
_refine_ls_extinction_method none
_refine_ls_goodness_of_fit_ref 1.138
_refine_ls_hydrogen_treatment constr
_refine_ls_matrix_type full
_refine_ls_number_parameters 1159
_refine_ls_number_reflns 20066
_refine_ls_number_restraints 45
_refine_ls_restrained_S_all 1.139
_refine_ls_R_factor_all 0.2164
_refine_ls_R_factor_gt 0.1415
_refine_ls_shift/su_max 0.000
_refine_ls_shift/su_mean 0.000
_refine_ls_structure_factor_coef Fsqd
_refine_ls_weighting_details 'calc w=1/[\s^2^(Fo^2^)+(0.0700P)^2^+75.0000P] where P=(Fo^2^+2Fc^2^)/3'
_refine_ls_weighting_scheme calc
_refine_ls_wR_factor_gt 0.3404
_refine_ls_wR_factor_ref 0.3682
_reflns_number_gt 9066
_reflns_number_total 20066
_reflns_threshold_expression >2sigma(I)
_cod_data_source_file cg900710csup2.cif
_cod_data_source_block 080808j
_cod_depositor_comments
;
The following automatic conversions were performed:

'_exptl_crystal_density_meas' value 'not measured' was changed to '?'
- the value is perceived as not measured.

Automatic conversion script
Id: cif_fix_values 3008 2015-01-20 13:52:24Z robertas 
;
_cod_original_sg_symbol_H-M 'P 21/m'
_cod_database_code 4509713

loop_
_symmetry_equiv_pos_as_xyz
'x, y, z'
'-x, y+1/2, -z'
'-x, -y, -z'
'x, -y-1/2, z'

loop_
_atom_site_label
_atom_site_type_symbol
_atom_site_fract_x
_atom_site_fract_y
_atom_site_fract_z
_atom_site_U_iso_or_equiv
_atom_site_adp_type
_atom_site_occupancy
_atom_site_symmetry_multiplicity
_atom_site_calc_flag
_atom_site_refinement_flags
_atom_site_disorder_assembly
_atom_site_disorder_group
O1 O 0.2424(4) 0.45569(18) 0.4123(4) 0.0697(19) Uani 1 1 d . . .
H1A H 0.2958 0.4546 0.4015 0.105 Uiso 1 1 calc R . .
C11 C 0.2148(6) 0.4268(3) 0.4328(6) 0.063(3) Uani 1 1 d . . .
C12 C 0.2701(6) 0.4081(3) 0.4845(5) 0.063(3) Uani 1 1 d . . .
C13 C 0.2404(7) 0.3807(3) 0.5072(6) 0.074(3) Uani 1 1 d . . .
H13 H 0.2783 0.3681 0.5419 0.088 Uiso 1 1 calc R . .
C14 C 0.1533(6) 0.3706(3) 0.4795(6) 0.078(3) Uani 1 1 d D A .
C15 C 0.0966(7) 0.3884(3) 0.4299(7) 0.077(3) Uani 1 1 d . . .
H15 H 0.0373 0.3812 0.4123 0.093 Uiso 1 1 calc R . .
C16 C 0.1268(7) 0.4176(3) 0.4050(6) 0.068(3) Uani 1 1 d . . .
S1 S 0.1135(2) 0.33451(10) 0.5126(2) 0.1107(13) Uani 1 1 d D . .
O11 O 0.0294(7) 0.3275(3) 0.4629(6) 0.115(3) Uiso 0.67 1 d PD A 1
O12 O 0.1870(7) 0.3119(2) 0.5095(7) 0.115(3) Uiso 0.67 1 d PD A 1
O13 O 0.0964(8) 0.3416(3) 0.5923(5) 0.115(3) Uiso 0.67 1 d PD A 1
O11' O 0.0148(7) 0.3379(4) 0.5104(14) 0.136(7) Uiso 0.33 1 d PD A 2
O12' O 0.1396(16) 0.3106(3) 0.4584(10) 0.136(7) Uiso 0.33 1 d PD A 2
O13' O 0.1612(14) 0.3302(4) 0.5900(7) 0.136(7) Uiso 0.33 1 d PD A 2
C10 C 0.3661(6) 0.4188(2) 0.5128(6) 0.063(3) Uiso 1 1 d . . .
H10E H 0.3675 0.4419 0.5146 0.075 Uiso 1 1 calc R . .
H10F H 0.3829 0.4110 0.5650 0.075 Uiso 1 1 calc R . .
O2 O 0.4057(4) 0.45072(17) 0.3804(4) 0.0631(18) Uani 1 1 d . . .
C21 C 0.4514(6) 0.4247(3) 0.3978(6) 0.063(3) Uani 1 1 d . . .
C22 C 0.5189(6) 0.4145(3) 0.3536(5) 0.060(3) Uani 1 1 d . . .
C23 C 0.5672(6) 0.3873(2) 0.3738(6) 0.059(3) Uani 1 1 d . . .
H23 H 0.6132 0.3806 0.3447 0.071 Uiso 1 1 calc R . .
C24 C 0.5490(6) 0.3696(3) 0.4367(6) 0.063(3) Uani 1 1 d . . .
C25 C 0.4831(6) 0.3797(3) 0.4801(5) 0.064(3) Uani 1 1 d . . .
H25 H 0.4700 0.3676 0.5222 0.077 Uiso 1 1 calc R . .
C26 C 0.4358(6) 0.4074(3) 0.4631(5) 0.062(3) Uani 1 1 d . . .
S2 S 0.60483(18) 0.33414(8) 0.45995(17) 0.0754(8) Uani 1 1 d . . .
O21 O 0.6712(6) 0.3299(2) 0.4090(5) 0.112(3) Uani 1 1 d . . .
O22 O 0.6426(6) 0.3365(2) 0.5381(5) 0.117(3) Uani 1 1 d . . .
O23 O 0.5359(6) 0.3101(2) 0.4503(6) 0.119(3) Uani 1 1 d . . .
C20 C 0.5367(6) 0.4322(3) 0.2845(5) 0.063(3) Uani 1 1 d . . .
H20A H 0.6005 0.4289 0.2761 0.076 Uiso 1 1 calc R . .
H20B H 0.5286 0.4548 0.2937 0.076 Uiso 1 1 calc R . .
O3 O 0.3542(4) 0.45596(17) 0.2441(4) 0.0695(19) Uani 1 1 d . . .
H3A H 0.3760 0.4521 0.2890 0.104 Uiso 1 1 calc R . .
C31 C 0.3868(7) 0.4350(3) 0.1966(5) 0.062(3) Uani 1 1 d . . .
C32 C 0.3323(7) 0.4263(3) 0.1316(6) 0.070(3) Uani 1 1 d . . .
C33 C 0.3660(7) 0.4069(3) 0.0791(6) 0.077(3) Uani 1 1 d . . .
H33 H 0.3297 0.4020 0.0328 0.092 Uiso 1 1 calc R . .
C34 C 0.4529(8) 0.3946(3) 0.0941(6) 0.074(3) Uani 1 1 d . . .
C35 C 0.5065(7) 0.4027(3) 0.1607(6) 0.066(3) Uani 1 1 d . . .
H35 H 0.5658 0.3942 0.1710 0.079 Uiso 1 1 calc R . .
C36 C 0.4750(6) 0.4228(3) 0.2123(6) 0.065(3) Uani 1 1 d . . .
S3 S 0.4980(2) 0.37239(10) 0.02482(19) 0.0966(11) Uani 1 1 d . . .
O31 O 0.5835(6) 0.3612(3) 0.0574(5) 0.122(4) Uani 1 1 d . . .
O32 O 0.4334(8) 0.3491(3) 0.0020(8) 0.190(7) Uani 1 1 d . . .
O33 O 0.5137(10) 0.3941(3) -0.0349(6) 0.183(6) Uani 1 1 d . . .
C30 C 0.2357(6) 0.4406(3) 0.1126(6) 0.080(4) Uani 1 1 d . . .
H30A H 0.2384 0.4632 0.1245 0.096 Uiso 1 1 calc R . .
H30B H 0.2164 0.4384 0.0575 0.096 Uiso 1 1 calc R . .
O4 O 0.1815(4) 0.46658(18) 0.2492(4) 0.074(2) Uani 1 1 d . . .
H4A H 0.2380 0.4656 0.2501 0.111 Uiso 1 1 calc R . .
C41 C 0.1436(7) 0.4389(3) 0.2240(6) 0.069(3) Uani 1 1 d . . .
C42 C 0.0813(6) 0.4247(3) 0.2664(6) 0.069(3) Uani 1 1 d . . .
C43 C 0.0335(6) 0.3985(3) 0.2363(7) 0.077(3) Uani 1 1 d . . .
H43 H -0.0120 0.3896 0.2627 0.093 Uiso 1 1 calc R . .
C44 C 0.0518(7) 0.3853(3) 0.1676(7) 0.076(3) Uani 1 1 d . . .
C45 C 0.1185(7) 0.3987(3) 0.1300(6) 0.078(3) Uani 1 1 d . . .
H45 H 0.1328 0.3892 0.0846 0.094 Uiso 1 1 calc R . .
C46 C 0.1649(6) 0.4252(3) 0.1560(6) 0.068(3) Uani 1 1 d . . .
S4 S -0.0081(2) 0.35252(9) 0.1313(2) 0.0937(11) Uani 1 1 d . . .
O41 O -0.0734(6) 0.3451(3) 0.1816(7) 0.157(5) Uani 1 1 d . . .
O42 O -0.0533(7) 0.3617(3) 0.0595(6) 0.139(4) Uani 1 1 d . . .
O43 O 0.0571(6) 0.3287(2) 0.1274(6) 0.112(3) Uani 1 1 d . . .
C40 C 0.0680(6) 0.4364(3) 0.3460(6) 0.071(3) Uani 1 1 d . . .
H40A H 0.0845 0.4588 0.3508 0.085 Uiso 1 1 calc R . .
H40B H 0.0036 0.4343 0.3540 0.085 Uiso 1 1 calc R . .
N1 N 0.3098(6) 0.3476(3) 0.2597(6) 0.102(4) Uani 1 1 d . . .
N2 N 0.4287(6) 0.3287(2) 0.2216(6) 0.081(3) Uani 1 1 d . . .
C1 C 0.2491(10) 0.3640(5) 0.3077(9) 0.148(7) Uani 1 1 d . . .
H103 H 0.2831 0.3692 0.3569 0.222 Uiso 1 1 calc R . .
H102 H 0.1980 0.3504 0.3154 0.222 Uiso 1 1 calc R . .
H101 H 0.2262 0.3833 0.2823 0.222 Uiso 1 1 calc R . .
C2 C 0.3951(8) 0.3422(3) 0.2786(8) 0.097(4) Uani 1 1 d . . .
H2 H 0.4284 0.3471 0.3262 0.116 Uiso 1 1 calc R . .
C3 C 0.3638(10) 0.3262(4) 0.1625(8) 0.108(5) Uani 1 1 d . . .
H3 H 0.3711 0.3186 0.1134 0.130 Uiso 1 1 calc R . .
C4 C 0.2854(10) 0.3366(3) 0.1864(8) 0.107(5) Uani 1 1 d . . .
H4 H 0.2265 0.3364 0.1588 0.129 Uiso 1 1 calc R . .
C5 C 0.5242(7) 0.3176(3) 0.2221(9) 0.102(4) Uani 1 1 d . . .
H51 H 0.5621 0.3258 0.2677 0.122 Uiso 1 1 calc R . .
H52 H 0.5492 0.3256 0.1767 0.122 Uiso 1 1 calc R . .
C6 C 0.5262(7) 0.2826(3) 0.2225(8) 0.080(3) Uani 1 1 d . . .
C7 C 0.5144(13) 0.2655(3) 0.2851(10) 0.149(7) Uani 1 1 d . . .
H7 H 0.5058 0.2762 0.3305 0.179 Uiso 1 1 calc R . .
C8 C 0.5448(14) 0.2666(4) 0.1635(11) 0.167(8) Uani 1 1 d . . .
H8 H 0.5585 0.2775 0.1197 0.200 Uiso 1 1 calc R . .
P1A P 0.22681(15) 0.53434(7) 0.49722(14) 0.0593(7) Uani 1 1 d . . .
C10A C 0.1233(6) 0.5138(3) 0.4614(5) 0.060(3) Uani 1 1 d . . .
H10A H 0.1396 0.4953 0.4326 0.072 Uiso 1 1 calc R . .
H10B H 0.0943 0.5062 0.5052 0.072 Uiso 1 1 calc R . .
C11A C 0.0547(6) 0.5329(3) 0.4111(5) 0.061(3) Uani 1 1 d . . .
C12A C 0.0503(6) 0.5308(3) 0.3312(5) 0.073(3) Uani 1 1 d . . .
H12A H 0.0909 0.5177 0.3085 0.087 Uiso 1 1 calc R . .
C13A C -0.0143(7) 0.5482(3) 0.2867(6) 0.082(4) Uani 1 1 d . . .
H13A H -0.0174 0.5469 0.2331 0.099 Uiso 1 1 calc R . .
C14A C -0.0734(7) 0.5672(3) 0.3178(6) 0.079(3) Uani 1 1 d . . .
H14A H -0.1165 0.5791 0.2858 0.094 Uiso 1 1 calc R . .
C15A C -0.0710(6) 0.5692(3) 0.3955(6) 0.074(3) Uani 1 1 d . . .
H15A H -0.1129 0.5821 0.4172 0.089 Uiso 1 1 calc R . .
C16A C -0.0067(6) 0.5522(3) 0.4416(6) 0.068(3) Uani 1 1 d . . .
H16A H -0.0047 0.5537 0.4951 0.082 Uiso 1 1 calc R . .
C21A C 0.2021(6) 0.5681(3) 0.5502(5) 0.058(3) Uani 1 1 d . . .
C22A C 0.1681(6) 0.5953(3) 0.5117(6) 0.070(3) Uani 1 1 d . . .
H22A H 0.1583 0.5959 0.4579 0.084 Uiso 1 1 calc R . .
C23A C 0.1493(7) 0.6212(3) 0.5543(7) 0.077(3) Uani 1 1 d . . .
H23A H 0.1269 0.6398 0.5296 0.092 Uiso 1 1 calc R . .
C24A C 0.1632(7) 0.6198(3) 0.6340(7) 0.078(3) Uani 1 1 d . . .
H24A H 0.1500 0.6376 0.6627 0.093 Uiso 1 1 calc R . .
C25A C 0.1954(6) 0.5935(3) 0.6706(6) 0.066(3) Uani 1 1 d . . .
H25A H 0.2038 0.5928 0.7244 0.080 Uiso 1 1 calc R . .
C26A C 0.2158(6) 0.5678(3) 0.6294(5) 0.065(3) Uani 1 1 d . . .
H26A H 0.2395 0.5495 0.6551 0.078 Uiso 1 1 calc R . .
C31A C 0.2932(6) 0.5077(3) 0.5600(5) 0.058(3) Uani 1 1 d . . .
C32A C 0.2526(6) 0.4867(3) 0.6033(5) 0.067(3) Uani 1 1 d . . .
H32A H 0.1885 0.4848 0.5969 0.080 Uiso 1 1 calc R . .
C33A C 0.3040(7) 0.4681(3) 0.6565(6) 0.073(3) Uani 1 1 d . . .
H33A H 0.2753 0.4537 0.6865 0.087 Uiso 1 1 calc R . .
C34A C 0.3984(7) 0.4708(3) 0.6654(5) 0.071(3) Uani 1 1 d . . .
H34A H 0.4345 0.4583 0.7015 0.085 Uiso 1 1 calc R . .
C35A C 0.4390(7) 0.4921(3) 0.6208(6) 0.073(3) Uani 1 1 d . . .
H35A H 0.5031 0.4939 0.6269 0.088 Uiso 1 1 calc R . .
C36A C 0.3881(6) 0.5103(3) 0.5683(5) 0.066(3) Uani 1 1 d . . .
H36A H 0.4167 0.5246 0.5379 0.079 Uiso 1 1 calc R . .
C41A C 0.2867(6) 0.5456(3) 0.4218(5) 0.059(3) Uani 1 1 d . . .
C42A C 0.2862(6) 0.5267(3) 0.3570(5) 0.060(3) Uani 1 1 d . . .
H42A H 0.2513 0.5081 0.3525 0.072 Uiso 1 1 calc R . .
C43A C 0.3361(6) 0.5351(3) 0.3002(5) 0.065(3) Uani 1 1 d . . .
H43A H 0.3351 0.5223 0.2565 0.078 Uiso 1 1 calc R . .
C44A C 0.3874(6) 0.5619(3) 0.3056(6) 0.070(3) Uani 1 1 d . . .
H44A H 0.4210 0.5676 0.2656 0.084 Uiso 1 1 calc R . .
C45A C 0.3904(6) 0.5809(3) 0.3705(5) 0.065(3) Uani 1 1 d . . .
H45A H 0.4266 0.5992 0.3746 0.079 Uiso 1 1 calc R . .
C46A C 0.3406(6) 0.5728(3) 0.4279(5) 0.066(3) Uani 1 1 d . . .
H46A H 0.3426 0.5855 0.4718 0.079 Uiso 1 1 calc R . .
P1B P 0.22937(18) 0.56778(9) 0.05396(16) 0.0772(9) Uani 1 1 d . . .
C10B C 0.2321(7) 0.5881(3) -0.0341(6) 0.074(3) Uani 1 1 d . . .
H10C H 0.1823 0.6036 -0.0406 0.088 Uiso 1 1 calc R . .
H10D H 0.2901 0.5996 -0.0325 0.088 Uiso 1 1 calc R . .
C11B C 0.2226(6) 0.5660(3) -0.1015(6) 0.070(3) Uani 1 1 d . . .
C12B C 0.1370(7) 0.5569(3) -0.1361(6) 0.079(3) Uani 1 1 d . . .
H12B H 0.0844 0.5665 -0.1208 0.095 Uiso 1 1 calc R . .
C13B C 0.1275(7) 0.5345(3) -0.1915(6) 0.081(4) Uani 1 1 d . . .
H13B H 0.0690 0.5290 -0.2156 0.098 Uiso 1 1 calc R . .
C14B C 0.2038(8) 0.5197(3) -0.2124(6) 0.081(3) Uani 1 1 d . . .
H14B H 0.1983 0.5032 -0.2485 0.097 Uiso 1 1 calc R . .
C15B C 0.2894(8) 0.5297(3) -0.1788(7) 0.088(4) Uani 1 1 d . . .
H15B H 0.3423 0.5204 -0.1938 0.106 Uiso 1 1 calc R . .
C16B C 0.2979(7) 0.5526(3) -0.1253(6) 0.071(3) Uani 1 1 d . . .
H16B H 0.3565 0.5594 -0.1043 0.086 Uiso 1 1 calc R . .
C21B C 0.3120(7) 0.5369(3) 0.0595(6) 0.071(3) Uani 1 1 d . . .
C22B C 0.2981(8) 0.5100(3) 0.0162(6) 0.079(3) Uani 1 1 d . . .
H22B H 0.2429 0.5074 -0.0162 0.094 Uiso 1 1 calc R . .
C23B C 0.3625(8) 0.4870(3) 0.0192(6) 0.086(4) Uani 1 1 d . . .
H23B H 0.3525 0.4690 -0.0119 0.103 Uiso 1 1 calc R . .
C24B C 0.4439(8) 0.4903(3) 0.0688(7) 0.083(4) Uani 1 1 d . . .
H24B H 0.4878 0.4741 0.0728 0.099 Uiso 1 1 calc R . .
C25B C 0.4587(8) 0.5164(4) 0.1099(6) 0.084(4) Uani 1 1 d . . .
H25B H 0.5143 0.5186 0.1419 0.101 Uiso 1 1 calc R . .
C26B C 0.3940(7) 0.5409(3) 0.1071(6) 0.084(4) Uani 1 1 d . . .
H26B H 0.4057 0.5594 0.1364 0.101 Uiso 1 1 calc R . .
C31B C 0.2484(8) 0.5945(3) 0.1302(6) 0.085(4) Uani 1 1 d . . .
C32B C 0.3172(10) 0.6166(4) 0.1324(8) 0.106(5) Uani 1 1 d . . .
H32B H 0.3536 0.6181 0.0922 0.127 Uiso 1 1 calc R . .
C33B C 0.3319(12) 0.6368(4) 0.1955(11) 0.132(6) Uani 1 1 d . . .
H33B H 0.3807 0.6513 0.1992 0.158 Uiso 1 1 calc R . .
C34B C 0.2756(13) 0.6356(5) 0.2523(11) 0.133(7) Uani 1 1 d . . .
H34B H 0.2830 0.6504 0.2925 0.160 Uiso 1 1 calc R . .
C35B C 0.2120(11) 0.6141(5) 0.2508(9) 0.122(6) Uani 1 1 d . . .
H35B H 0.1763 0.6126 0.2915 0.146 Uiso 1 1 calc R . .
C36B C 0.1968(8) 0.5936(4) 0.1897(7) 0.100(5) Uani 1 1 d . . .
H36B H 0.1497 0.5785 0.1889 0.119 Uiso 1 1 calc R . .
C41B C 0.1199(7) 0.5501(3) 0.0586(6) 0.078(3) Uani 1 1 d . . .
C42B C 0.0434(7) 0.5685(3) 0.0372(6) 0.086(4) Uani 1 1 d . . .
H42B H 0.0485 0.5883 0.0141 0.103 Uiso 1 1 calc R . .
C43B C -0.0413(8) 0.5568(4) 0.0510(7) 0.101(5) Uani 1 1 d . . .
H43B H -0.0943 0.5691 0.0396 0.121 Uiso 1 1 calc R . .
C44B C -0.0473(9) 0.5276(5) 0.0806(7) 0.104(5) Uani 1 1 d . . .
H44B H -0.1049 0.5190 0.0864 0.125 Uiso 1 1 calc R . .
C45B C 0.0305(10) 0.5106(4) 0.1021(8) 0.112(5) Uani 1 1 d . . .
H45B H 0.0257 0.4907 0.1250 0.134 Uiso 1 1 calc R . .
C46B C 0.1122(9) 0.5213(4) 0.0915(8) 0.099(4) Uani 1 1 d . . .
H46B H 0.1648 0.5091 0.1066 0.119 Uiso 1 1 calc R . .
Gd1 Gd 0.86802(14) 0.2500 0.36788(15) 0.0458(6) Uani 0.33 2 d SP . 1
O01W O 0.8505(17) 0.2500 0.2354(15) 0.056(7) Uiso 0.33 2 d SP . 1
O02W O 0.7641(11) 0.2890(4) 0.3246(10) 0.049(4) Uiso 0.33 1 d P . 1
O03W O 0.9677(16) 0.2893(6) 0.3294(14) 0.092(7) Uiso 0.33 1 d P . 1
O04W O 0.8980(18) 0.2885(6) 0.4725(15) 0.103(8) Uiso 0.33 1 d P . 1
Cl1 Cl 0.9634(5) 0.2500 0.2761(4) 0.073(2) Uiso 0.50 2 d SP B 2
O05W O 0.4227(3) 0.36858(19) 0.6926(3) 0.070(2) Uani 1 1 d . . .
O06W O 0.2595(4) 0.43974(18) 0.8641(4) 0.070(2) Uani 1 1 d . . .
O07W O 0.0915(9) 0.2500 0.9450(7) 0.092(4) Uani 1 2 d S . .
O08W O 0.4298(8) 0.4169(3) 0.8245(7) 0.129(4) Uiso 0.88 1 d P . .
O09W O 0.936(4) 0.2500 0.813(4) 0.14(2) Uiso 0.25 2 d SP . .
O10W O 0.8102(10) 0.3140(4) 0.5936(9) 0.120(5) Uiso 0.67 1 d P . .
O11W O 0.9355(10) 0.3584(4) 0.6411(9) 0.122(5) Uiso 0.67 1 d P . .
O12W O 0.2251(12) 0.3611(4) 0.7160(10) 0.154(6) Uiso 0.67 1 d P . .
O13W O 0.0009(12) 0.3588(4) 0.8090(10) 0.152(6) Uiso 0.67 1 d P . .
O14W O 0.5473(13) 0.3147(5) 0.6499(11) 0.161(7) Uiso 0.67 1 d P . .
O15W O 0.1645(13) 0.3814(4) 0.8513(11) 0.156(7) Uiso 0.67 1 d P . .
O16W O 0.1543(14) 0.2986(5) 0.0212(12) 0.122(7) Uiso 0.50 1 d P . .
O17W O 0.6790(13) 0.3082(5) 0.0342(11) 0.113(6) Uiso 0.50 1 d P . .
O18W O 0.2388(16) 0.3469(6) 0.9696(13) 0.146(8) Uiso 0.50 1 d P . .
O19W O 0.2762(12) 0.2500 0.2687(10) 0.157(6) Uiso 1 2 d S . .
O20W O 0.3168(12) 0.2500 0.7060(10) 0.160(6) Uiso 1 2 d S . .
O21W O 0.3489(18) 0.3025(6) 0.4332(15) 0.171(10) Uiso 0.50 1 d P . .
O22W O 0.4291(19) 0.3301(7) 0.8390(16) 0.108(8) Uiso 0.33 1 d P . .
O23W O 0.0864(19) 0.2815(7) 0.2297(16) 0.114(9) Uiso 0.33 1 d P . .
O24W O 0.916(2) 0.3359(8) 0.9172(18) 0.131(11) Uiso 0.33 1 d P . .
O25W O 0.342(2) 0.2969(8) 0.6155(19) 0.137(11) Uiso 0.33 1 d P . .
O26W O 0.836(2) 0.3145(8) 0.9739(19) 0.140(12) Uiso 0.33 1 d P . .
O27W O 0.2608(17) 0.2500 0.0927(15) 0.150(9) Uiso 0.67 2 d SP . .
O28W O 0.196(2) 0.2865(9) 0.918(2) 0.154(13) Uiso 0.33 1 d P . .
O29W O 0.256(3) 0.3026(9) 0.813(2) 0.161(14) Uiso 0.33 1 d P . .
O30W O 0.5999(19) 0.2500 0.4846(16) 0.118(9) Uiso 0.50 2 d SP . .
O31W O 0.580(2) 0.2500 0.9729(18) 0.131(10) Uiso 0.50 2 d SP . .
O32W O 0.733(3) 0.2785(11) 0.742(3) 0.138(15) Uiso 0.25 1 d P . .
O33W O 0.917(2) 0.2500 0.998(2) 0.152(12) Uiso 0.50 2 d SP . .
O34W O 0.126(3) 0.2500 0.808(2) 0.180(15) Uiso 0.50 2 d SP . .
O35W O 0.448(4) 0.2500 0.630(3) 0.17(2) Uiso 0.33 2 d SP . .
O36W O 0.756(4) 0.2500 0.455(3) 0.154(18) Uiso 0.33 2 d SP . .
O37W O 0.6125(18) 0.2500 0.7226(15) 0.141(9) Uiso 0.67 2 d SP C 1
O38W O 0.7397(12) 0.3543(4) 0.1801(10) 0.146(6) Uiso 0.67 1 d P D 1
O39W O 0.576(3) 0.2715(10) 0.734(2) 0.115(12) Uiso 0.25 1 d P E 2
O40W O 0.7631(17) 0.3153(6) 0.1813(15) 0.159(9) Uiso 0.50 1 d P F 2
O41W O 0.7460(16) 0.3098(6) 0.2912(14) 0.149(8) Uiso 0.50 1 d P G 2
O42W O 0.002(4) 0.2500 0.635(4) 0.19(2) Uiso 0.33 2 d SP . .
O43W O 0.378(4) 0.2500 -0.006(4) 0.20(2) Uiso 0.33 2 d SP . .

loop_
_atom_site_aniso_label
_atom_site_aniso_U_11
_atom_site_aniso_U_22
_atom_site_aniso_U_33
_atom_site_aniso_U_23
_atom_site_aniso_U_13
_atom_site_aniso_U_12
O1 0.042(4) 0.093(6) 0.073(5) -0.002(4) 0.005(3) 0.007(4)
C11 0.048(6) 0.086(8) 0.057(6) -0.014(6) 0.009(5) 0.005(5)
C12 0.047(5) 0.093(8) 0.051(6) -0.008(6) 0.009(5) 0.010(6)
C13 0.047(6) 0.096(9) 0.081(8) 0.005(7) 0.022(5) 0.007(6)
C14 0.064(7) 0.087(9) 0.089(8) -0.005(7) 0.029(6) 0.009(6)
C15 0.045(6) 0.101(10) 0.088(8) -0.009(7) 0.017(6) 0.005(6)
C16 0.046(6) 0.097(9) 0.062(6) -0.005(6) 0.009(5) 0.011(6)
S1 0.072(2) 0.119(3) 0.146(3) 0.010(3) 0.035(2) 0.006(2)
O2 0.045(4) 0.088(5) 0.056(4) -0.003(4) 0.002(3) 0.003(4)
C21 0.037(5) 0.091(8) 0.059(6) -0.002(6) -0.003(4) 0.004(5)
C22 0.043(5) 0.094(8) 0.044(5) -0.009(5) 0.004(4) -0.009(5)
C23 0.038(5) 0.073(7) 0.067(6) -0.003(6) 0.005(4) 0.000(5)
C24 0.040(5) 0.087(8) 0.062(6) -0.004(6) 0.006(4) 0.000(5)
C25 0.043(5) 0.094(8) 0.053(6) -0.001(6) 0.001(4) -0.002(5)
C26 0.043(5) 0.097(8) 0.045(5) -0.007(5) 0.004(4) 0.004(5)
S2 0.0556(15) 0.091(2) 0.0794(19) -0.0009(16) 0.0074(14) 0.0050(15)
O21 0.100(6) 0.120(8) 0.126(8) 0.020(6) 0.051(6) 0.038(6)
O22 0.116(7) 0.147(9) 0.083(6) -0.008(6) -0.013(5) 0.056(7)
O23 0.087(6) 0.084(6) 0.182(10) 0.002(6) -0.004(6) -0.013(5)
C20 0.043(5) 0.089(8) 0.058(6) -0.002(6) 0.004(4) -0.001(5)
O3 0.051(4) 0.094(5) 0.062(4) -0.001(4) -0.002(3) 0.003(4)
C31 0.055(6) 0.080(7) 0.051(6) -0.002(5) 0.007(5) -0.001(5)
C32 0.056(6) 0.098(9) 0.055(6) 0.003(6) 0.002(5) -0.001(6)
C33 0.057(6) 0.117(10) 0.056(6) -0.005(7) 0.005(5) -0.001(6)
C34 0.073(7) 0.097(9) 0.054(6) 0.006(6) 0.022(6) 0.000(6)
C35 0.056(6) 0.082(8) 0.061(6) 0.001(6) 0.013(5) 0.004(5)
C36 0.043(5) 0.090(8) 0.061(6) 0.002(6) 0.005(5) -0.004(5)
S3 0.088(2) 0.138(3) 0.0667(19) -0.015(2) 0.0217(17) 0.005(2)
O31 0.102(7) 0.171(10) 0.092(6) -0.031(6) 0.005(5) 0.044(7)
O32 0.143(10) 0.239(15) 0.200(13) -0.155(12) 0.067(9) -0.065(10)
O33 0.267(16) 0.214(13) 0.088(7) 0.039(8) 0.100(9) 0.088(12)
C30 0.048(6) 0.135(11) 0.056(6) -0.005(7) 0.001(5) 0.006(6)
O4 0.051(4) 0.092(6) 0.076(5) -0.008(4) -0.001(3) 0.006(4)
C41 0.045(6) 0.086(8) 0.071(7) 0.000(6) -0.007(5) 0.004(5)
C42 0.040(5) 0.093(8) 0.075(7) -0.008(6) 0.006(5) 0.010(5)
C43 0.037(5) 0.109(10) 0.085(8) -0.019(7) 0.002(5) 0.001(6)
C44 0.049(6) 0.103(9) 0.077(8) -0.017(7) 0.004(5) 0.002(6)
C45 0.050(6) 0.123(10) 0.059(7) -0.013(7) -0.002(5) 0.002(6)
C46 0.047(6) 0.097(9) 0.056(6) -0.007(6) -0.005(5) 0.004(6)
S4 0.0524(17) 0.117(3) 0.107(3) -0.030(2) -0.0071(17) 0.0022(17)
O41 0.085(7) 0.209(12) 0.186(11) -0.084(10) 0.060(7) -0.068(7)
O42 0.103(7) 0.147(9) 0.147(9) -0.030(7) -0.066(7) 0.007(6)
O43 0.071(5) 0.105(7) 0.156(9) -0.031(6) -0.007(5) 0.009(5)
C40 0.038(5) 0.105(9) 0.072(7) -0.011(6) 0.011(5) 0.007(5)
N1 0.061(6) 0.145(10) 0.095(8) -0.027(7) -0.006(6) 0.022(6)
N2 0.059(6) 0.083(7) 0.097(7) -0.002(6) 0.003(5) -0.005(5)
C1 0.102(11) 0.23(2) 0.107(11) -0.039(13) 0.010(9) 0.076(13)
C2 0.057(7) 0.135(12) 0.095(9) -0.036(9) -0.004(7) 0.007(7)
C3 0.092(10) 0.137(13) 0.095(10) -0.014(9) 0.006(8) 0.033(9)
C4 0.096(10) 0.116(12) 0.099(10) -0.028(9) -0.026(8) 0.017(9)
C5 0.053(7) 0.096(10) 0.157(13) 0.008(9) 0.017(8) 0.003(7)
C6 0.060(7) 0.072(8) 0.111(10) -0.012(8) 0.019(7) 0.002(6)
C7 0.25(2) 0.094(11) 0.112(12) 0.011(9) 0.057(14) 0.011(12)
C8 0.26(2) 0.111(13) 0.151(16) 0.013(11) 0.109(17) 0.005(13)
P1A 0.0358(12) 0.094(2) 0.0475(14) -0.0015(13) 0.0031(10) 0.0014(12)
C10A 0.038(5) 0.093(8) 0.048(5) -0.003(5) -0.001(4) 0.001(5)
C11A 0.044(5) 0.091(8) 0.048(5) -0.004(5) -0.002(4) -0.004(5)
C12A 0.046(5) 0.122(10) 0.049(6) -0.013(6) 0.004(4) 0.010(6)
C13A 0.053(6) 0.140(11) 0.052(6) -0.002(7) -0.002(5) 0.012(7)
C14A 0.054(6) 0.113(10) 0.063(7) -0.001(7) -0.013(5) 0.013(6)
C15A 0.043(5) 0.100(9) 0.078(8) -0.004(7) 0.002(5) 0.014(6)
C16A 0.042(5) 0.104(9) 0.060(6) -0.014(6) 0.008(5) 0.007(5)
C21A 0.031(4) 0.090(8) 0.053(6) -0.009(5) 0.005(4) -0.003(5)
C22A 0.050(6) 0.094(9) 0.066(7) 0.003(7) 0.009(5) 0.001(6)
C23A 0.056(6) 0.088(9) 0.087(9) -0.006(7) 0.010(6) 0.010(6)
C24A 0.049(6) 0.113(10) 0.075(8) -0.031(7) 0.022(5) -0.007(6)
C25A 0.040(5) 0.096(9) 0.063(7) -0.011(7) 0.007(5) 0.007(5)
C26A 0.036(5) 0.102(9) 0.055(6) -0.003(6) 0.003(4) -0.001(5)
C31A 0.041(5) 0.097(8) 0.037(5) -0.002(5) 0.001(4) 0.002(5)
C32A 0.040(5) 0.110(9) 0.050(6) 0.001(6) 0.004(4) 0.011(5)
C33A 0.056(6) 0.107(9) 0.054(6) 0.000(6) 0.007(5) 0.009(6)
C34A 0.059(6) 0.109(9) 0.041(5) -0.002(6) -0.007(5) 0.007(6)
C35A 0.047(6) 0.096(9) 0.073(7) 0.001(7) -0.008(5) 0.006(6)
C36A 0.044(5) 0.095(8) 0.055(6) 0.002(6) -0.005(4) -0.003(5)
C41A 0.040(5) 0.094(8) 0.040(5) 0.002(5) -0.008(4) -0.002(5)
C42A 0.037(5) 0.093(8) 0.049(6) -0.003(5) -0.003(4) 0.005(5)
C43A 0.047(5) 0.101(9) 0.045(5) -0.006(6) -0.001(4) 0.006(6)
C44A 0.046(6) 0.114(10) 0.049(6) 0.000(6) 0.001(4) 0.005(6)
C45A 0.044(5) 0.101(9) 0.050(6) 0.000(6) 0.001(4) -0.008(5)
C46A 0.043(5) 0.109(9) 0.045(5) -0.005(6) 0.005(4) -0.007(6)
P1B 0.0496(15) 0.126(3) 0.0546(16) -0.0063(17) 0.0010(12) 0.0168(16)
C10B 0.050(6) 0.103(9) 0.066(7) 0.004(6) -0.003(5) 0.009(6)
C11B 0.045(6) 0.107(9) 0.056(6) 0.007(6) 0.005(5) 0.010(6)
C12B 0.051(6) 0.132(11) 0.054(6) -0.006(7) 0.006(5) 0.017(6)
C13B 0.054(6) 0.136(11) 0.054(6) -0.004(7) 0.009(5) 0.012(7)
C14B 0.078(8) 0.108(10) 0.059(7) 0.007(6) 0.017(6) 0.001(7)
C15B 0.072(8) 0.133(12) 0.064(7) 0.026(8) 0.029(6) 0.020(8)
C16B 0.050(6) 0.108(9) 0.057(6) 0.006(6) 0.010(5) 0.004(6)
C21B 0.054(6) 0.104(9) 0.054(6) 0.010(6) 0.009(5) 0.015(6)
C22B 0.066(7) 0.112(10) 0.061(7) 0.002(7) 0.020(5) 0.017(7)
C23B 0.076(8) 0.120(11) 0.066(7) 0.013(7) 0.030(6) 0.021(8)
C24B 0.077(8) 0.107(10) 0.068(8) 0.020(8) 0.025(6) 0.026(7)
C25B 0.059(7) 0.139(12) 0.056(7) 0.014(8) 0.007(5) 0.027(8)
C26B 0.058(6) 0.144(12) 0.050(6) -0.001(7) 0.008(5) 0.018(7)
C31B 0.062(7) 0.128(11) 0.063(7) -0.016(7) -0.006(6) 0.018(7)
C32B 0.089(10) 0.120(12) 0.104(11) -0.028(9) -0.005(8) 0.009(9)
C33B 0.114(13) 0.124(14) 0.142(15) -0.038(12) -0.041(12) 0.005(11)
C34B 0.106(13) 0.18(2) 0.111(14) -0.041(13) -0.009(11) 0.038(13)
C35B 0.084(10) 0.189(19) 0.086(10) -0.042(11) -0.016(8) 0.049(11)
C36B 0.059(7) 0.173(15) 0.064(7) -0.012(9) -0.006(6) 0.029(8)
C41B 0.060(7) 0.127(11) 0.047(6) -0.011(7) 0.003(5) 0.014(7)
C42B 0.059(7) 0.144(12) 0.052(6) 0.004(7) -0.007(5) 0.016(7)
C43B 0.047(7) 0.196(17) 0.057(7) 0.011(9) -0.008(5) 0.000(8)
C44B 0.074(9) 0.188(17) 0.052(7) -0.007(9) 0.014(6) -0.026(10)
C45B 0.080(9) 0.161(15) 0.103(11) -0.004(10) 0.047(8) -0.001(10)
C46B 0.088(10) 0.124(12) 0.094(10) -0.001(9) 0.040(8) 0.010(9)
Gd1 0.0242(10) 0.0445(13) 0.0707(16) 0.000 0.0142(10) 0.000
O05W 0.017(3) 0.172(7) 0.018(3) 0.044(4) -0.003(2) -0.021(3)
O06W 0.042(3) 0.110(6) 0.056(4) 0.007(4) -0.008(3) 0.027(4)
O07W 0.134(10) 0.037(6) 0.099(9) 0.000 -0.013(7) 0.000

loop_
_atom_type_symbol
_atom_type_description
_atom_type_scat_dispersion_real
_atom_type_scat_dispersion_imag
_atom_type_scat_source
C C 0.0181 0.0091 'International Tables Vol C Tables 4.2.6.8 and 6.1.1.4'
H H 0.0000 0.0000 'International Tables Vol C Tables 4.2.6.8 and 6.1.1.4'
N N 0.0311 0.0180 'International Tables Vol C Tables 4.2.6.8 and 6.1.1.4'
O O 0.0492 0.0322 'International Tables Vol C Tables 4.2.6.8 and 6.1.1.4'
P P 0.2955 0.4335 'International Tables Vol C Tables 4.2.6.8 and 6.1.1.4'
S S 0.3331 0.5567 'International Tables Vol C Tables 4.2.6.8 and 6.1.1.4'
Gd Gd -8.8380 11.9157 'International Tables Vol C Tables 4.2.6.8 and 6.1.1.4'
Cl Cl 0.3639 0.7018 'International Tables Vol C Tables 4.2.6.8 and 6.1.1.4'

loop_
_geom_angle_atom_site_label_1
_geom_angle_atom_site_label_2
_geom_angle_atom_site_label_3
_geom_angle
_geom_angle_site_symmetry_1
_geom_angle_site_symmetry_3
O1 C11 C16 117.5(10) . .
O1 C11 C12 121.2(9) . .
C16 C11 C12 121.2(11) . .
C13 C12 C11 120.6(10) . .
C13 C12 C10 119.7(10) . .
C11 C12 C10 119.6(10) . .
C12 C13 C14 119.6(11) . .
C15 C14 C13 121.4(12) . .
C15 C14 S1 119.5(9) . .
C13 C14 S1 119.0(9) . .
C14 C15 C16 119.8(10) . .
C11 C16 C15 117.3(10) . .
C11 C16 C40 122.1(11) . .
C15 C16 C40 120.5(10) . .
O12 S1 O11 115.2(5) . .
O11' S1 O13' 113.5(6) . .
O11' S1 O12' 112.9(6) . .
O13' S1 O12' 112.5(6) . .
O12 S1 O13 112.5(5) . .
O11 S1 O13 112.1(5) . .
O12 S1 C14 106.3(5) . .
O11 S1 C14 105.7(5) . .
O11' S1 C14 106.2(6) . .
O13' S1 C14 106.0(6) . .
O12' S1 C14 105.0(6) . .
O13 S1 C14 103.9(5) . .
C26 C10 C12 113.0(8) . .
O2 C21 C22 120.6(10) . .
O2 C21 C26 119.9(9) . .
C22 C21 C26 119.5(10) . .
C23 C22 C21 119.5(9) . .
C23 C22 C20 119.9(9) . .
C21 C22 C20 120.6(10) . .
C22 C23 C24 120.9(9) . .
C25 C24 C23 119.4(10) . .
C25 C24 S2 119.1(8) . .
C23 C24 S2 121.5(8) . .
C24 C25 C26 121.2(10) . .
C25 C26 C21 119.4(9) . .
C25 C26 C10 120.5(9) . .
C21 C26 C10 120.0(9) . .
O21 S2 O22 113.7(6) . .
O21 S2 O23 111.6(6) . .
O22 S2 O23 110.6(7) . .
O21 S2 C24 107.8(5) . .
O22 S2 C24 106.5(5) . .
O23 S2 C24 106.2(5) . .
C22 C20 C36 114.0(8) . .
O3 C31 C32 118.7(9) . .
O3 C31 C36 121.1(9) . .
C32 C31 C36 120.2(10) . .
C31 C32 C33 120.1(10) . .
C31 C32 C30 120.4(10) . .
C33 C32 C30 119.2(9) . .
C32 C33 C34 120.0(10) . .
C35 C34 C33 119.5(10) . .
C35 C34 S3 120.4(9) . .
C33 C34 S3 119.8(9) . .
C36 C35 C34 121.0(10) . .
C35 C36 C31 119.0(9) . .
C35 C36 C20 120.0(9) . .
C31 C36 C20 121.0(9) . .
O32 S3 O31 115.0(9) . .
O32 S3 O33 114.1(9) . .
O31 S3 O33 107.4(8) . .
O32 S3 C34 106.3(6) . .
O31 S3 C34 107.4(6) . .
O33 S3 C34 106.1(6) . .
C46 C30 C32 113.2(9) . .
O4 C41 C42 118.3(10) . .
O4 C41 C46 120.8(10) . .
C42 C41 C46 120.9(11) . .
C43 C42 C41 118.7(10) . .
C43 C42 C40 119.8(10) . .
C41 C42 C40 121.4(10) . .
C42 C43 C44 120.8(11) . .
C45 C44 C43 118.8(11) . .
C45 C44 S4 121.2(9) . .
C43 C44 S4 120.1(9) . .
C46 C45 C44 122.5(11) . .
C45 C46 C41 118.1(10) . .
C45 C46 C30 122.2(10) . .
C41 C46 C30 119.7(10) . .
O43 S4 O42 114.0(7) . .
O43 S4 O41 113.0(8) . .
O42 S4 O41 109.9(7) . .
O43 S4 C44 106.0(5) . .
O42 S4 C44 105.8(6) . .
O41 S4 C44 107.6(6) . .
C16 C40 C42 109.5(8) . .
C2 N1 C4 108.5(11) . .
C2 N1 C1 125.4(12) . .
C4 N1 C1 126.1(11) . .
C2 N2 C3 109.5(11) . .
C2 N2 C5 125.7(11) . .
C3 N2 C5 124.8(12) . .
N1 C2 N2 109.4(11) . .
N2 C3 C4 106.9(12) . .
C3 C4 N1 105.5(12) . .
N2 C5 C6 109.6(10) . .
C8 C6 C7 115.9(14) . .
C8 C6 C5 121.5(14) . .
C7 C6 C5 122.4(13) . .
C7 C7 C6 122.5(9) 4_565 .
C6 C8 C8 121.4(10) . 4_565
C41A P1A C21A 109.6(5) . .
C41A P1A C31A 110.7(4) . .
C21A P1A C31A 108.5(5) . .
C41A P1A C10A 110.6(4) . .
C21A P1A C10A 110.7(4) . .
C31A P1A C10A 106.7(5) . .
C11A C10A P1A 115.4(7) . .
C16A C11A C12A 118.4(9) . .
C16A C11A C10A 121.2(9) . .
C12A C11A C10A 120.4(9) . .
C13A C12A C11A 118.9(10) . .
C14A C13A C12A 121.8(10) . .
C13A C14A C15A 120.2(10) . .
C14A C15A C16A 119.3(10) . .
C15A C16A C11A 121.4(10) . .
C26A C21A C22A 119.8(10) . .
C26A C21A P1A 120.5(9) . .
C22A C21A P1A 119.7(8) . .
C23A C22A C21A 118.5(10) . .
C22A C23A C24A 120.0(12) . .
C25A C24A C23A 121.0(11) . .
C24A C25A C26A 119.8(10) . .
C25A C26A C21A 120.8(11) . .
C32A C31A C36A 120.0(9) . .
C32A C31A P1A 121.1(7) . .
C36A C31A P1A 118.8(8) . .
C31A C32A C33A 120.8(9) . .
C32A C33A C34A 119.3(11) . .
C35A C34A C33A 119.4(10) . .
C36A C35A C34A 121.2(10) . .
C35A C36A C31A 119.3(10) . .
C42A C41A C46A 118.8(9) . .
C42A C41A P1A 120.9(8) . .
C46A C41A P1A 120.1(7) . .
C43A C42A C41A 120.3(10) . .
C44A C43A C42A 120.9(10) . .
C43A C44A C45A 120.0(10) . .
C46A C45A C44A 119.8(10) . .
C45A C46A C41A 120.2(10) . .
C31B P1B C10B 109.6(6) . .
C31B P1B C21B 112.9(5) . .
C10B P1B C21B 108.4(5) . .
C31B P1B C41B 107.2(6) . .
C10B P1B C41B 111.1(5) . .
C21B P1B C41B 107.6(6) . .
C11B C10B P1B 112.0(8) . .
C16B C11B C12B 118.9(11) . .
C16B C11B C10B 120.2(9) . .
C12B C11B C10B 120.7(9) . .
C13B C12B C11B 121.1(10) . .
C12B C13B C14B 119.8(11) . .
C13B C14B C15B 118.3(12) . .
C16B C15B C14B 121.3(11) . .
C15B C16B C11B 120.5(11) . .
C22B C21B C26B 119.6(11) . .
C22B C21B P1B 121.7(8) . .
C26B C21B P1B 118.6(10) . .
C23B C22B C21B 121.3(12) . .
C22B C23B C24B 119.6(13) . .
C25B C24B C23B 119.6(12) . .
C24B C25B C26B 122.1(11) . .
C21B C26B C25B 117.7(12) . .
C36B C31B C32B 118.2(13) . .
C36B C31B P1B 121.1(12) . .
C32B C31B P1B 120.6(10) . .
C31B C32B C33B 118.7(15) . .
C34B C33B C32B 120.5(18) . .
C35B C34B C33B 120.4(18) . .
C34B C35B C36B 120.3(17) . .
C31B C36B C35B 121.8(15) . .
C46B C41B C42B 120.9(12) . .
C46B C41B P1B 121.1(10) . .
C42B C41B P1B 117.4(11) . .
C41B C42B C43B 118.0(13) . .
C44B C43B C42B 119.8(13) . .
C43B C44B C45B 119.9(13) . .
C46B C45B C44B 121.9(16) . .
C45B C46B C41B 119.4(15) . .
O01W Gd1 O02W 71.5(6) . 4_565
O01W Gd1 O02W 71.5(6) . .
O02W Gd1 O02W 91.0(8) 4_565 .
O01W Gd1 O03W 73.0(7) . .
O02W Gd1 O03W 144.5(7) 4_565 .
O02W Gd1 O03W 79.2(7) . .
O01W Gd1 O03W 73.0(7) . 4_565
O02W Gd1 O03W 79.2(7) 4_565 4_565
O02W Gd1 O03W 144.5(7) . 4_565
O03W Gd1 O03W 89.1(12) . 4_565
O01W Gd1 O36W 130.4(14) . .
O02W Gd1 O36W 74.4(10) 4_565 .
O02W Gd1 O36W 74.4(9) . .
O03W Gd1 O36W 133.2(7) . .
O03W Gd1 O36W 133.2(7) 4_565 .
O01W Gd1 O04W 137.9(6) . .
O02W Gd1 O04W 140.3(8) 4_565 .
O02W Gd1 O04W 79.8(8) . .
O03W Gd1 O04W 71.8(9) . .
O03W Gd1 O04W 128.2(9) 4_565 .
O36W Gd1 O04W 66.0(11) . .
O01W Gd1 O04W 137.9(6) . 4_565
O02W Gd1 O04W 79.8(8) 4_565 4_565
O02W Gd1 O04W 140.3(8) . 4_565
O03W Gd1 O04W 128.2(9) . 4_565
O03W Gd1 O04W 71.8(9) 4_565 4_565
O36W Gd1 O04W 66.0(11) . 4_565
O04W Gd1 O04W 83.1(13) . 4_565

loop_
_geom_bond_atom_site_label_1
_geom_bond_atom_site_label_2
_geom_bond_distance
_geom_bond_site_symmetry_2
O1 C11 1.365(12) .
C11 C16 1.397(14) .
C11 C12 1.406(14) .
C12 C13 1.333(15) .
C12 C10 1.524(13) .
C13 C14 1.398(14) .
C14 C15 1.375(15) .
C14 S1 1.777(13) .
C15 C16 1.415(16) .
C16 C40 1.513(14) .
S1 O12 1.465(9) .
S1 O11 1.471(9) .
S1 O11' 1.472(9) .
S1 O13' 1.479(9) .
S1 O12' 1.490(9) .
S1 O13 1.501(9) .
C10 C26 1.521(13) .
O2 C21 1.321(12) .
C21 C22 1.418(13) .
C21 C26 1.419(14) .
C22 C23 1.392(14) .
C22 C20 1.493(13) .
C23 C24 1.403(14) .
C24 C25 1.390(13) .
C24 S2 1.753(11) .
C25 C26 1.392(14) .
S2 O21 1.430(8) .
S2 O22 1.436(9) .
S2 O23 1.448(9) .
C20 C36 1.536(13) .
O3 C31 1.361(12) .
C31 C32 1.378(13) .
C31 C36 1.408(13) .
C32 C33 1.388(15) .
C32 C30 1.561(14) .
C33 C34 1.391(15) .
C34 C35 1.387(14) .
C34 S3 1.752(11) .
C35 C36 1.381(14) .
S3 O32 1.410(11) .
S3 O31 1.416(9) .
S3 O33 1.450(11) .
C30 C46 1.528(15) .
O4 C41 1.363(13) .
C41 C42 1.403(15) .
C41 C46 1.414(14) .
C42 C43 1.397(15) .
C42 C40 1.536(14) .
C43 C44 1.402(15) .
C44 C45 1.387(15) .
C44 S4 1.744(12) .
C45 C46 1.378(15) .
S4 O43 1.415(9) .
S4 O42 1.422(10) .
S4 O41 1.434(10) .
N1 C2 1.294(14) .
N1 C4 1.390(15) .
N1 C1 1.492(16) .
N2 C2 1.315(15) .
N2 C3 1.339(15) .
N2 C5 1.497(14) .
C3 C4 1.364(18) .
C5 C6 1.501(17) .
C6 C8 1.310(19) .
C6 C7 1.359(18) .
C7 C7 1.33(3) 4_565
C8 C8 1.42(3) 4_565
P1A C41A 1.764(10) .
P1A C21A 1.787(10) .
P1A C31A 1.803(10) .
P1A C10A 1.818(9) .
C10A C11A 1.509(13) .
C11A C16A 1.390(13) .
C11A C12A 1.417(13) .
C12A C13A 1.383(14) .
C13A C14A 1.363(15) .
C14A C15A 1.380(14) .
C15A C16A 1.387(14) .
C21A C26A 1.397(13) .
C21A C22A 1.410(14) .
C22A C23A 1.390(15) .
C23A C24A 1.406(15) .
C24A C25A 1.360(15) .
C25A C26A 1.376(14) .
C31A C32A 1.370(14) .
C31A C36A 1.406(12) .
C32A C33A 1.390(14) .
C33A C34A 1.398(14) .
C34A C35A 1.390(15) .
C35A C36A 1.370(14) .
C41A C42A 1.406(13) .
C41A C46A 1.408(14) .
C42A C43A 1.372(13) .
C43A C44A 1.372(15) .
C44A C45A 1.405(14) .
C45A C46A 1.378(13) .
P1B C31B 1.766(13) .
P1B C10B 1.795(11) .
P1B C21B 1.800(11) .
P1B C41B 1.807(13) .
C10B C11B 1.520(15) .
C11B C16B 1.371(14) .
C11B C12B 1.400(14) .
C12B C13B 1.370(15) .
C13B C14B 1.389(15) .
C14B C15B 1.405(16) .
C15B C16B 1.359(16) .
C21B C22B 1.385(16) .
C21B C26B 1.407(14) .
C22B C23B 1.368(15) .
C23B C24B 1.415(16) .
C24B C25B 1.337(17) .
C25B C26B 1.419(16) .
C31B C36B 1.382(16) .
C31B C32B 1.392(18) .
C32B C33B 1.411(19) .
C33B C34B 1.39(2) .
C34B C35B 1.32(2) .
C35B C36B 1.393(19) .
C41B C46B 1.375(18) .
C41B C42B 1.396(15) .
C42B C43B 1.405(16) .
C43B C44B 1.36(2) .
C44B C45B 1.381(19) .
C45B C46B 1.334(17) .
Gd1 O01W 2.34(3) .
Gd1 O02W 2.340(18) 4_565
Gd1 O02W 2.340(18) .
Gd1 O03W 2.40(3) .
Gd1 O03W 2.40(2) 4_565
Gd1 O36W 2.41(5) .
Gd1 O04W 2.48(3) .
Gd1 O04W 2.48(3) 4_565
